data_1546672
loop_
_publ_author_name
'Rillema, D. Paul'
'KomReddy, Venugopal'
'Senaratne, Nilmini K.'
'Eichhorn, David M.'

_publ_section_title
;
 Methyl 5-methylpyrazine-2-carboxylate
;
_journal_coeditor_code SJ4126
_journal_issue 7
_journal_name_full IUCrData
_journal_page_first x170997
_journal_paper_doi 10.1107/S241431461700997X
_journal_volume 2
_journal_year 2017
_chemical_formula_iupac 'C7 H8 N2 O2'
_chemical_formula_moiety 'C7 H8 N2 O2'
_chemical_formula_sum 'C7 H8 N2 O2'
_chemical_formula_weight 152.15
_chemical_name_systematic
;
Methyl 5-methylpyrazine-2-carboxylate
;
_space_group_crystal_system monoclinic
_space_group_IT_number 4
_space_group_name_Hall 'P 2yb'
_space_group_name_H-M_alt 'P 1 21 1'
_symmetry_space_group_name_Hall 'P 2yb'
_symmetry_space_group_name_H-M 'P 1 21 1'
_atom_sites_solution_hydrogens geom
_atom_sites_solution_primary direct
_audit_creation_method
;
Olex2 1.2
(compiled 2017.01.04 svn.r3372 for OlexSys, GUI svn.r5292)
;
_cell_angle_alpha 90
_cell_angle_beta 93.303(2)
_cell_angle_gamma 90
_cell_formula_units_Z 2
_cell_length_a 3.88720(10)
_cell_length_b 6.8386(3)
_cell_length_c 13.6279(5)
_cell_measurement_reflns_used 7189
_cell_measurement_temperature 150
_cell_measurement_theta_max 26.97
_cell_measurement_theta_min 2.99
_cell_volume 361.67(2)
_computing_cell_refinement
;
SAINT (Bruker, 2012)
;
_computing_data_collection
;
SMART (Bruker, 2012)
;
_computing_data_reduction
;
SAINT (Bruker, 2012)
;
_computing_molecular_graphics
;
<i>OLEX2</i> (Dolomanov <i>et al.</i>,  2009)
;
_computing_publication_material
;
<i>OLEX2</i> (Dolomanov <i>et al.</i>,  2009)
;
_computing_structure_refinement
;
SHELXL2014 (Sheldrick, 2015b)
;
_computing_structure_solution
;
SHELXT (Sheldrick, 2015a)
;
_diffrn_ambient_temperature 150
_diffrn_detector_area_resol_mean 5.6
_diffrn_measured_fraction_theta_full 0.997
_diffrn_measured_fraction_theta_max 0.997
_diffrn_measurement_device 'three-circle diffractometer'
_diffrn_measurement_device_type 'Bruker APEXII CCD'
_diffrn_measurement_method '\f and \w scans'
_diffrn_radiation_monochromator graphite
_diffrn_radiation_type MoK\a
_diffrn_radiation_wavelength 0.71073
_diffrn_reflns_av_R_equivalents 0.0149
_diffrn_reflns_limit_h_max 4
_diffrn_reflns_limit_h_min -4
_diffrn_reflns_limit_k_max 8
_diffrn_reflns_limit_k_min -8
_diffrn_reflns_limit_l_max 17
_diffrn_reflns_limit_l_min -17
_diffrn_reflns_number 9931
_diffrn_reflns_theta_full 25.242
_diffrn_reflns_theta_max 27.119
_diffrn_reflns_theta_min 3.334
_diffrn_standards_number 0
_exptl_absorpt_coefficient_mu 0.105
_exptl_absorpt_correction_T_max 0.9755
_exptl_absorpt_correction_T_min 0.9248
_exptl_absorpt_correction_type numerical
_exptl_absorpt_process_details
;
(SADABS; Bruker, 2012)
;
_exptl_crystal_colour 'clear colourless'
_exptl_crystal_density_diffrn 1.397
_exptl_crystal_description block
_exptl_crystal_F_000 160
_exptl_crystal_size_max 0.657
_exptl_crystal_size_mid 0.652
_exptl_crystal_size_min 0.562
_refine_diff_density_max 0.195
_refine_diff_density_min -0.173
_refine_ls_abs_structure_details
;
Flack <i>x</i>
determined using 659 quotients
[(<i>I</i>^+^)-(<i>I</i>^-^)]/[(<i>I</i>^+^)+(<i>I</i>^-^)]
(Parsons <i>et al</i>, 2013)
;
_refine_ls_abs_structure_Flack 0.0(2)
_refine_ls_extinction_method none
_refine_ls_goodness_of_fit_ref 1.137
_refine_ls_hydrogen_treatment constr
_refine_ls_matrix_type full
_refine_ls_number_parameters 102
_refine_ls_number_reflns 1556
_refine_ls_number_restraints 1
_refine_ls_restrained_S_all 1.136
_refine_ls_R_factor_all 0.0303
_refine_ls_R_factor_gt 0.0290
_refine_ls_shift/su_max 0.000
_refine_ls_shift/su_mean 0.000
_refine_ls_structure_factor_coef Fsqd
_refine_ls_weighting_details 'w=1/[\s^2^(Fo^2^)+(0.0504P)^2^+0.0328P] where P=(Fo^2^+2Fc^2^)/3'
_refine_ls_weighting_scheme calc
_refine_ls_wR_factor_gt 0.0817
_refine_ls_wR_factor_ref 0.0827
_reflns_number_gt 1495
_reflns_number_total 1556
_reflns_threshold_expression 'I > 2\s(I)'
_cod_data_source_file sj4126sup1.cif
_cod_data_source_block I
_cod_database_code 1546672
_shelx_space_group_comment
;
The symmetry employed for this shelxl refinement is uniquely defined
by the following loop, which should always be used as a source of
symmetry information in preference to the above space-group names.
They are only intended as comments.
;
_shelxl_version_number .2013

loop_
_space_group_symop_operation_xyz
'x, y, z'
'-x, y+1/2, -z'

loop_
_atom_site_type_symbol
_atom_site_label
_atom_site_fract_x
_atom_site_fract_y
_atom_site_fract_z
_atom_site_U_iso_or_equiv
_atom_site_adp_type
_atom_site_calc_flag
_atom_site_occupancy
O O2 0.2766(3) 0.74768(19) 0.59049(8) 0.0235(3) Uani d 1
O O1 0.5934(4) 0.8742(2) 0.71764(10) 0.0338(4) Uani d 1
N N2 0.3528(4) 0.4025(2) 0.89293(10) 0.0223(3) Uani d 1
N N1 0.1414(4) 0.4246(2) 0.69310(10) 0.0211(3) Uani d 1
C C6 0.4125(4) 0.7469(3) 0.68198(12) 0.0204(4) Uani d 1
C C4 0.3192(4) 0.5692(2) 0.73882(12) 0.0182(4) Uani d 1
C C3 0.0722(4) 0.2702(3) 0.74819(12) 0.0216(4) Uani d 1
H H3 -0.0525 0.1642 0.7184 0.026 Uiso calc 1
C C2 0.1754(4) 0.2572(2) 0.84819(12) 0.0194(4) Uani d 1
C C1 0.0880(5) 0.0836(3) 0.90848(13) 0.0267(4) Uani d 1
H H1A 0.2996 0.0283 0.9397 0.040 Uiso calc 1
H H1B -0.0271 -0.0151 0.8660 0.040 Uiso calc 1
H H1C -0.0660 0.1238 0.9593 0.040 Uiso calc 1
C C5 0.4222(5) 0.5576(3) 0.83769(12) 0.0222(4) Uani d 1
H H5 0.5466 0.6639 0.8673 0.027 Uiso calc 1
C C7 0.3671(5) 0.9159(3) 0.53238(13) 0.0288(4) Uani d 1
H H7A 0.2383 0.9115 0.4685 0.043 Uiso calc 1
H H7B 0.6148 0.9136 0.5225 0.043 Uiso calc 1
H H7C 0.3093 1.0361 0.5669 0.043 Uiso calc 1

loop_
_atom_site_aniso_label
_atom_site_aniso_U_11
_atom_site_aniso_U_22
_atom_site_aniso_U_33
_atom_site_aniso_U_12
_atom_site_aniso_U_13
_atom_site_aniso_U_23
O2 0.0286(6) 0.0210(6) 0.0206(6) -0.0053(5) -0.0005(5) 0.0025(5)
O1 0.0461(9) 0.0243(7) 0.0299(7) -0.0160(7) -0.0087(6) 0.0030(6)
N2 0.0241(7) 0.0227(7) 0.0197(6) -0.0011(7) -0.0008(5) -0.0011(6)
N1 0.0240(7) 0.0191(7) 0.0200(7) -0.0038(6) -0.0006(6) -0.0012(6)
C6 0.0219(8) 0.0176(8) 0.0215(8) 0.0000(7) 0.0004(6) 0.0005(7)
C4 0.0178(8) 0.0162(8) 0.0207(8) -0.0001(6) 0.0012(6) -0.0011(6)
C3 0.0242(9) 0.0184(8) 0.0220(8) -0.0050(7) -0.0003(6) -0.0018(7)
C2 0.0165(8) 0.0194(8) 0.0225(8) 0.0002(7) 0.0018(6) 0.0009(7)
C1 0.0286(10) 0.0258(10) 0.0253(9) -0.0047(8) -0.0017(7) 0.0079(7)
C5 0.0249(9) 0.0187(8) 0.0225(8) -0.0023(7) -0.0018(7) -0.0029(7)
C7 0.0343(10) 0.0257(9) 0.0264(9) -0.0040(9) 0.0016(7) 0.0085(8)

loop_
_atom_type_symbol
_atom_type_description
_atom_type_scat_dispersion_real
_atom_type_scat_dispersion_imag
_atom_type_scat_source
C C 0.0033 0.0016 'International Tables Vol C Tables 4.2.6.8 and 6.1.1.4'
H H 0.0000 0.0000 'International Tables Vol C Tables 4.2.6.8 and 6.1.1.4'
N N 0.0061 0.0033 'International Tables Vol C Tables 4.2.6.8 and 6.1.1.4'
O O 0.0106 0.0060 'International Tables Vol C Tables 4.2.6.8 and 6.1.1.4'

loop_
_geom_angle_atom_site_label_1
_geom_angle_atom_site_label_2
_geom_angle_atom_site_label_3
_geom_angle
C6 O2 C7 114.85(14)
C2 N2 C5 116.65(14)
C3 N1 C4 116.01(13)
O2 C6 C4 113.23(14)
O1 C6 O2 124.67(16)
O1 C6 C4 122.10(15)
N1 C4 C6 119.51(14)
N1 C4 C5 121.52(15)
C5 C4 C6 118.97(14)
N1 C3 H3 118.6
N1 C3 C2 122.86(15)
C2 C3 H3 118.6
N2 C2 C3 120.52(15)
N2 C2 C1 117.89(14)
C3 C2 C1 121.59(15)
C2 C1 H1A 109.5
C2 C1 H1B 109.5
C2 C1 H1C 109.5
H1A C1 H1B 109.5
H1A C1 H1C 109.5
H1B C1 H1C 109.5
N2 C5 C4 122.43(16)
N2 C5 H5 118.8
C4 C5 H5 118.8
O2 C7 H7A 109.5
O2 C7 H7B 109.5
O2 C7 H7C 109.5
H7A C7 H7B 109.5
H7A C7 H7C 109.5
H7B C7 H7C 109.5

loop_
_geom_bond_atom_site_label_1
_geom_bond_atom_site_label_2
_geom_bond_distance
O2 C6 1.3259(19)
O2 C7 1.451(2)
O1 C6 1.203(2)
N2 C2 1.337(2)
N2 C5 1.337(2)
N1 C4 1.339(2)
N1 C3 1.332(2)
C6 C4 1.497(2)
C4 C5 1.386(2)
C3 H3 0.9500
C3 C2 1.401(2)
C2 C1 1.494(2)
C1 H1A 0.9800
C1 H1B 0.9800
C1 H1C 0.9800
C5 H5 0.9500
C7 H7A 0.9800
C7 H7B 0.9800
C7 H7C 0.9800

loop_
_geom_hbond_atom_site_label_D
_geom_hbond_atom_site_label_H
_geom_hbond_atom_site_label_A
_geom_hbond_site_symmetry_D
_geom_hbond_site_symmetry_H
_geom_hbond_site_symmetry_A
_geom_hbond_distance_DH
_geom_hbond_distance_HA
_geom_hbond_distance_DA
_geom_hbond_angle_DHA
_geom_hbond_publ_flag
C1 H1A N2 2_555 2_555 2_555 0.980 2.723 3.592 148.13 yes
C1 H1B O1 2_555 2_555 2_555 0.980 2.548 3.455 153.73 yes
C3 H3 O1 2_555 2_555 2_555 0.950 2.414 3.299 154.90 yes

_cod_database_fobs_code 1546672
